data_4327204
loop_
_publ_author_name
'Jeremiah S. Duncan'
'Michael J. Zdilla'
'Sonny C. Lee'

_publ_contact_author_address
;                                                                               
 Department of Chemistry
 University of Waterloo
 200 University Avenue West
 Waterloo, Ontario  N2L 3G1
 CANADA  
;
_publ_contact_author_email sclee@uwaterloo.ca
_publ_contact_author_fax 519-746-0435
_publ_contact_author_name 'Sonny C. Lee'
_publ_contact_author_phone '519-885-1211 x7501'
_publ_section_title
;
 Synthesis and Elaboration of the Dinuclear Iron-Imide Cluster Core
 [Fe2(\m-NR)2]2+
;
_journal_name_full 'Inorganic Chemistry'
_journal_page_first 1071
_journal_page_last 1080
_journal_paper_doi 10.1021/ic061133+
_journal_volume 46
_journal_year 2007
_chemical_compound_source 'Chemical Synthesis, S.C. Lee Lab'
_chemical_formula_moiety '(C8H20N +) (Fe 3+) (Cl -)2 (C6H18Si2N -)2 (C7H8)'
_chemical_formula_structural (C8H20N)(FeCl2(NSi2C6H18)2)(C7H8)
_chemical_formula_sum 'C27 H64 Cl2 Fe N3 Si4'
_chemical_formula_weight 669.92
_chemical_name_common (NEt4){FeCl2[N(SiMe3)2]2}
_chemical_name_systematic
; 
 tetraethylammonium dichlorobis(bis(trimethylsilyl)amido)ferrate(II)
;
_space_group_IT_number 14
_symmetry_cell_setting monoclinic
_symmetry_space_group_name_Hall '-P 2yn'
_symmetry_space_group_name_H-M 'P 1 21/n 1'
_atom_sites_solution_hydrogens geom
_atom_sites_solution_primary direct
_atom_sites_solution_secondary difmap
_audit_creation_method SHELXL
_cell_angle_alpha 90.00
_cell_angle_beta 108.22(3)
_cell_angle_gamma 90.00
_cell_formula_units_Z 4
_cell_length_a 16.379(3)
_cell_length_b 11.612(2)
_cell_length_c 22.422(5)
_cell_measurement_reflns_used 12498
_cell_measurement_temperature 200(2)
_cell_measurement_theta_max 24.99
_cell_measurement_theta_min 1.36
_cell_volume 4050.7(15)
_computing_cell_refinement DENZO-SMN
_computing_data_collection 'NONIUS COLLECT'
_computing_data_reduction 'DENZO-SMN, Platon, Siemens SHELXTL'
_computing_molecular_graphics 'Siemens SHELXTL'
_computing_publication_material 'CIFTAB, Siemens SHELXTL'
_computing_structure_refinement 'Siemens SHELXTL'
_computing_structure_solution 'Siemens SHELXTL'
_diffrn_ambient_temperature 200(2)
_diffrn_measured_fraction_theta_full 0.998
_diffrn_measured_fraction_theta_max 0.998
_diffrn_measurement_device 'NONIUS Kappa CCD'
_diffrn_measurement_method '\f + \w scans'
_diffrn_radiation_monochromator graphite
_diffrn_radiation_source 'fine-focus sealed tube'
_diffrn_radiation_type MoK\a
_diffrn_radiation_wavelength 0.71073
_diffrn_reflns_av_R_equivalents 0.056
_diffrn_reflns_av_sigmaI/netI 0.0814
_diffrn_reflns_limit_h_max 19
_diffrn_reflns_limit_h_min 0
_diffrn_reflns_limit_k_max 13
_diffrn_reflns_limit_k_min 0
_diffrn_reflns_limit_l_max 25
_diffrn_reflns_limit_l_min -26
_diffrn_reflns_number 12498
_diffrn_reflns_theta_full 49.98
_diffrn_reflns_theta_max 24.99
_diffrn_reflns_theta_min 1.36
_diffrn_standards_number 0
_exptl_absorpt_coefficient_mu 0.641
_exptl_absorpt_correction_type none
_exptl_crystal_colour red
_exptl_crystal_density_diffrn 1.099
_exptl_crystal_description blocks
_exptl_crystal_F_000 1452
_exptl_crystal_size_max 0.25
_exptl_crystal_size_mid 0.15
_exptl_crystal_size_min 0.10
_platon_squeeze_details
; 
Disorderred Toluene squeezed out of lattice.  Approximate position of toluene
represented by dummy atoms.
;
_refine_diff_density_max 0.368
_refine_diff_density_min -0.352
_refine_diff_density_rms 0.069
_refine_ls_extinction_method none
_refine_ls_goodness_of_fit_all 1.043
_refine_ls_goodness_of_fit_obs 1.197
_refine_ls_hydrogen_treatment constr
_refine_ls_matrix_type full
_refine_ls_number_parameters 265
_refine_ls_number_reflns 7095
_refine_ls_number_restraints 0
_refine_ls_restrained_S_all 1.043
_refine_ls_restrained_S_obs 1.197
_refine_ls_R_factor_all 0.0946
_refine_ls_R_factor_obs 0.0574
_refine_ls_shift/esd_max 0.002
_refine_ls_shift/esd_mean 0.000
_refine_ls_structure_factor_coef Fsqd
_refine_ls_weighting_details 'w=1/[\s^2^(Fo^2^)+(0.0775P)^2^+0.2665P] where P=(Fo^2^+2Fc^2^)/3'
_refine_ls_weighting_scheme calc
_refine_ls_wR_factor_all 0.1579
_refine_ls_wR_factor_obs 0.1441
_reflns_number_observed 4556
_reflns_number_total 7095
_reflns_observed_criterion I>2\s(I)
_cod_data_source_file ic0611332Bsi20060622_121538_02.cif
_cod_data_source_block (NEt4){FeCl2[N(SiMe3)2]2}
_cod_original_cell_volume 4050.7(14)
_cod_database_code 4327204

loop_
_symmetry_equiv_pos_as_xyz
'x, y, z'
'-x+1/2, y+1/2, -z+1/2'
'-x, -y, -z'
'x-1/2, -y-1/2, z-1/2'

loop_
_atom_site_aniso_label
_atom_site_aniso_U_11
_atom_site_aniso_U_22
_atom_site_aniso_U_33
_atom_site_aniso_U_23
_atom_site_aniso_U_13
_atom_site_aniso_U_12
Fe1 0.0367(3) 0.0415(3) 0.0397(3) 0.0023(2) 0.0140(2) -0.0024(2)
Cl1 0.0662(7) 0.0458(6) 0.0688(7) 0.0102(5) 0.0326(5) -0.0029(5)
Cl2 0.0543(6) 0.0477(5) 0.0536(6) -0.0075(5) 0.0196(4) -0.0035(4)
N1 0.037(2) 0.048(2) 0.054(2) 0.0067(15) 0.0189(14) -0.0042(14)
N2 0.042(2) 0.062(2) 0.039(2) -0.003(2) 0.0125(13) -0.0095(15)
Si1 0.0530(7) 0.0555(7) 0.0709(8) 0.0065(6) 0.0321(6) -0.0068(6)
Si2 0.0405(7) 0.0885(9) 0.0746(8) 0.0225(7) 0.0191(6) 0.0129(6)
Si3 0.0444(6) 0.0695(8) 0.0467(6) 0.0071(6) 0.0054(5) 0.0030(6)
Si4 0.0527(7) 0.0995(10) 0.0612(8) -0.0335(7) 0.0220(6) -0.0187(7)
C1 0.138(5) 0.086(4) 0.113(4) -0.009(3) 0.095(4) -0.016(3)
C2 0.106(4) 0.067(3) 0.150(5) -0.023(3) 0.077(4) -0.027(3)
C3 0.077(4) 0.159(6) 0.139(5) 0.104(5) 0.025(3) -0.008(4)
C4 0.118(5) 0.089(4) 0.124(5) 0.035(3) 0.060(4) 0.051(3)
C5 0.062(3) 0.113(4) 0.055(3) 0.016(3) 0.005(2) 0.011(3)
C6 0.034(3) 0.232(8) 0.159(6) 0.067(6) 0.012(3) -0.005(4)
C7 0.070(3) 0.069(3) 0.100(4) 0.017(3) 0.014(3) 0.012(3)
C8 0.089(4) 0.144(5) 0.064(3) 0.004(3) -0.013(3) 0.021(4)
C9 0.053(3) 0.087(3) 0.083(3) 0.006(3) 0.029(2) 0.007(2)
C10 0.121(6) 0.237(8) 0.046(3) -0.013(4) 0.026(3) 0.024(5)
C11 0.085(4) 0.136(5) 0.175(6) -0.092(5) 0.061(4) -0.057(4)
C12 0.078(3) 0.093(4) 0.087(3) -0.047(3) 0.036(3) -0.010(3)
N3 0.054(2) 0.043(2) 0.046(2) 0.0007(15) 0.0253(15) 0.0015(15)
C13 0.102(4) 0.055(3) 0.080(3) 0.014(2) 0.047(3) 0.030(3)
C14 0.114(4) 0.080(3) 0.073(3) 0.019(3) 0.036(3) 0.034(3)
C15 0.082(3) 0.075(3) 0.053(3) 0.001(2) 0.028(2) -0.026(3)
C16 0.047(3) 0.128(5) 0.072(3) 0.008(3) 0.009(2) -0.017(3)
C17 0.081(3) 0.055(3) 0.061(3) 0.012(2) 0.041(2) 0.002(2)
C18 0.175(6) 0.064(3) 0.054(3) -0.004(3) 0.056(3) 0.005(3)
C19 0.052(2) 0.055(2) 0.054(2) -0.009(2) 0.014(2) -0.002(2)
C20 0.066(3) 0.099(4) 0.091(4) 0.001(3) 0.019(3) -0.024(3)

loop_
_atom_site_label
_atom_site_type_symbol
_atom_site_fract_x
_atom_site_fract_y
_atom_site_fract_z
_atom_site_U_iso_or_equiv
_atom_site_thermal_displace_type
_atom_site_occupancy
_atom_site_calc_flag
_atom_site_refinement_flags
Fe1 Fe -0.03965(3) 0.71398(4) -0.33765(2) 0.0388(2) Uani 1 d .
Cl1 Cl -0.01392(7) 0.88324(8) -0.38087(5) 0.0576(3) Uani 1 d .
Cl2 Cl -0.02030(6) 0.58121(8) -0.40632(4) 0.0512(3) Uani 1 d .
N1 N -0.1579(2) 0.6965(2) -0.34140(14) 0.0451(7) Uani 1 d .
N2 N 0.0509(2) 0.7061(3) -0.25853(13) 0.0474(8) Uani 1 d .
Si1 Si -0.18821(8) 0.59860(10) -0.29395(6) 0.0569(3) Uani 1 d .
Si2 Si -0.23485(8) 0.77160(12) -0.39899(6) 0.0676(4) Uani 1 d .
Si3 Si 0.14224(7) 0.62611(10) -0.25305(5) 0.0556(3) Uani 1 d .
Si4 Si 0.05160(8) 0.81395(13) -0.20464(6) 0.0701(4) Uani 1 d .
C1 C -0.2514(4) 0.6664(4) -0.2473(2) 0.099(2) Uani 1 d .
H1A H -0.3012(4) 0.7064(4) -0.2756(2) 0.149 Uiso 1 calc R
H1B H -0.2152(4) 0.7217(4) -0.2177(2) 0.149 Uiso 1 calc R
H1C H -0.2712(4) 0.6067(4) -0.2241(2) 0.149 Uiso 1 calc R
C2 C -0.2564(3) 0.4785(4) -0.3419(3) 0.099(2) Uani 1 d .
H2A H -0.2249(3) 0.4407(4) -0.3671(3) 0.149 Uiso 1 calc R
H2B H -0.3102(3) 0.5106(4) -0.3697(3) 0.149 Uiso 1 calc R
H2C H -0.2693(3) 0.4220(4) -0.3136(3) 0.149 Uiso 1 calc R
C3 C -0.0936(3) 0.5229(6) -0.2383(3) 0.127(3) Uani 1 d .
H3A H -0.0594(3) 0.4866(6) -0.2620(3) 0.190 Uiso 1 calc R
H3B H -0.1140(3) 0.4638(6) -0.2151(3) 0.190 Uiso 1 calc R
H3C H -0.0580(3) 0.5788(6) -0.2087(3) 0.190 Uiso 1 calc R
C4 C -0.2386(4) 0.9254(4) -0.3738(3) 0.105(2) Uani 1 d .
H4A H -0.2503(4) 0.9274(4) -0.3336(3) 0.158 Uiso 1 calc R
H4B H -0.2842(4) 0.9665(4) -0.4056(3) 0.158 Uiso 1 calc R
H4C H -0.1832(4) 0.9625(4) -0.3692(3) 0.158 Uiso 1 calc R
C5 C -0.2128(3) 0.7691(4) -0.4748(2) 0.0797(15) Uani 1 d .
H5A H -0.2107(3) 0.6891(4) -0.4883(2) 0.120 Uiso 1 calc R
H5B H -0.1574(3) 0.8065(4) -0.4701(2) 0.120 Uiso 1 calc R
H5C H -0.2585(3) 0.8104(4) -0.5064(2) 0.120 Uiso 1 calc R
C6 C -0.3479(3) 0.7123(6) -0.4200(3) 0.146(3) Uani 1 d .
H6A H -0.3661(3) 0.7100(6) -0.3823(3) 0.219 Uiso 1 calc R
H6B H -0.3492(3) 0.6343(6) -0.4369(3) 0.219 Uiso 1 calc R
H6C H -0.3870(3) 0.7620(6) -0.4516(3) 0.219 Uiso 1 calc R
C7 C 0.1196(3) 0.4689(4) -0.2653(2) 0.0825(15) Uani 1 d .
H7A H 0.0908(3) 0.4415(4) -0.2356(2) 0.124 Uiso 1 calc R
H7B H 0.1737(3) 0.4270(4) -0.2582(2) 0.124 Uiso 1 calc R
H7C H 0.0823(3) 0.4555(4) -0.3083(2) 0.124 Uiso 1 calc R
C8 C 0.2255(4) 0.6311(5) -0.1739(2) 0.108(2) Uani 1 d .
H8A H 0.2005(4) 0.6036(5) -0.1421(2) 0.161 Uiso 1 calc R
H8B H 0.2456(4) 0.7104(5) -0.1643(2) 0.161 Uiso 1 calc R
H8C H 0.2740(4) 0.5817(5) -0.1739(2) 0.161 Uiso 1 calc R
C9 C 0.1966(3) 0.6794(4) -0.3086(2) 0.0725(13) Uani 1 d .
H9A H 0.2082(3) 0.7620(4) -0.3018(2) 0.109 Uiso 1 calc R
H9B H 0.1595(3) 0.6665(4) -0.3518(2) 0.109 Uiso 1 calc R
H9C H 0.2509(3) 0.6380(4) -0.3017(2) 0.109 Uiso 1 calc R
C10 C 0.0645(4) 0.7542(6) -0.1245(2) 0.134(3) Uani 1 d .
H10A H 0.1181(4) 0.7101(6) -0.1100(2) 0.202 Uiso 1 calc R
H10B H 0.0158(4) 0.7038(6) -0.1264(2) 0.202 Uiso 1 calc R
H10C H 0.0664(4) 0.8177(6) -0.0953(2) 0.202 Uiso 1 calc R
C11 C 0.1370(4) 0.9236(5) -0.2006(3) 0.127(3) Uani 1 d .
H11A H 0.1932(4) 0.8856(5) -0.1892(3) 0.191 Uiso 1 calc R
H11B H 0.1370(4) 0.9816(5) -0.1689(3) 0.191 Uiso 1 calc R
H11C H 0.1255(4) 0.9609(5) -0.2416(3) 0.191 Uiso 1 calc R
C12 C -0.05148(15) 0.8950(2) -0.22646(10) 0.084(2) Uani 1 d .
H12A H -0.09892(15) 0.8417(2) -0.22931(10) 0.126 Uiso 1 calc R
H12B H -0.06068(15) 0.9326(2) -0.26716(10) 0.126 Uiso 1 calc R
H12C H -0.04916(15) 0.9534(2) -0.19443(10) 0.126 Uiso 1 calc R
N3 N 0.40854(15) 0.2681(2) 0.04341(10) 0.0456(8) Uani 1 d R
C13 C 0.34458(15) 0.3660(2) 0.02416(10) 0.0744(14) Uani 1 d R
H13A H 0.28862(15) 0.3391(2) 0.02716(10) 0.089 Uiso 1 calc R
H13B H 0.36442(15) 0.4298(2) 0.05452(10) 0.089 Uiso 1 calc R
C14 C 0.3307(4) 0.4124(4) -0.0411(2) 0.087(2) Uani 1 d .
H14A H 0.2886(4) 0.4751(4) -0.0494(2) 0.131 Uiso 1 calc R
H14B H 0.3093(4) 0.3507(4) -0.0719(2) 0.131 Uiso 1 calc R
H14C H 0.3853(4) 0.4415(4) -0.0444(2) 0.131 Uiso 1 calc R
C15 C 0.4986(3) 0.3131(4) 0.0491(2) 0.0683(13) Uani 1 d .
H15A H 0.4993(3) 0.3379(4) 0.0070(2) 0.082 Uiso 1 calc R
H15B H 0.5102(3) 0.3819(4) 0.0766(2) 0.082 Uiso 1 calc R
C16 C 0.5694(3) 0.2282(4) 0.0747(2) 0.084(2) Uani 1 d .
H16A H 0.6245(3) 0.2637(4) 0.0767(2) 0.127 Uiso 1 calc R
H16B H 0.5596(3) 0.1606(4) 0.0472(2) 0.127 Uiso 1 calc R
H16C H 0.5705(3) 0.2046(4) 0.1169(2) 0.127 Uiso 1 calc R
C17 C 0.4071(3) 0.2214(3) 0.1074(2) 0.0614(11) Uani 1 d .
H17A H 0.3470(3) 0.2011(3) 0.1038(2) 0.074 Uiso 1 calc R
H17B H 0.4411(3) 0.1493(3) 0.1162(2) 0.074 Uiso 1 calc R
C18 C 0.4404(4) 0.2993(4) 0.1621(2) 0.093(2) Uani 1 d .
H18A H 0.4364(4) 0.2609(4) 0.2001(2) 0.140 Uiso 1 calc R
H18B H 0.4062(4) 0.3702(4) 0.1550(2) 0.140 Uiso 1 calc R
H18C H 0.5006(4) 0.3182(4) 0.1675(2) 0.140 Uiso 1 calc R
C19 C 0.3880(2) 0.1713(3) -0.0043(2) 0.0544(10) Uani 1 d .
H19A H 0.3945(2) 0.2010(3) -0.0440(2) 0.065 Uiso 1 calc R
H19B H 0.4312(2) 0.1096(3) 0.0111(2) 0.065 Uiso 1 calc R
C20 C 0.3001(3) 0.1190(4) -0.0186(2) 0.086(2) Uani 1 d .
H20A H 0.2933(3) 0.0576(4) -0.0497(2) 0.130 Uiso 1 calc R
H20B H 0.2564(3) 0.1784(4) -0.0352(2) 0.130 Uiso 1 calc R
H20C H 0.2933(3) 0.0867(4) 0.0200(2) 0.130 Uiso 1 calc R
C7S C -0.0663 0.9172 0.0541 0.050 Uiso 0.00 d P
H7S1 H -0.1231 0.9537 0.0419 0.050 Uiso 0.00 d P
H7S2 H -0.0329 0.9481 0.0282 0.050 Uiso 0.00 d P
H7S3 H -0.0362 0.9332 0.0984 0.050 Uiso 0.00 d P
C1S C -0.0762 0.7935 0.0446 0.050 Uiso 0.00 d P
C2S C -0.0868 0.7549 -0.0165 0.050 Uiso 0.00 d P
H2S H -0.0899 0.8085 -0.0491 0.050 Uiso 0.00 d P
C3S C -0.0926 0.6419 -0.0286 0.050 Uiso 0.00 d P
H3S H -0.1018 0.6132 -0.0698 0.050 Uiso 0.00 d P
C4S C -0.0844 0.5671 0.0226 0.050 Uiso 0.00 d P
H4S H -0.0821 0.4862 0.0169 0.050 Uiso 0.00 d P
C5S C -0.0796 0.6105 0.0809 0.050 Uiso 0.00 d P
H5S H -0.0829 0.5568 0.1120 0.050 Uiso 0.00 d P
C6S C -0.0709 0.7222 0.0975 0.050 Uiso 0.00 d P
H6S H -0.0622 0.7500 0.1388 0.050 Uiso 0.00 d P

loop_
_atom_type_symbol
_atom_type_description
_atom_type_scat_dispersion_real
_atom_type_scat_dispersion_imag
_atom_type_scat_source
C C 0.0033 0.0016 'International Tables Vol C Tables 4.2.6.8 and 6.1.1.4'
H H 0.0000 0.0000 'International Tables Vol C Tables 4.2.6.8 and 6.1.1.4'
N N 0.0061 0.0033 'International Tables Vol C Tables 4.2.6.8 and 6.1.1.4'
Si Si 0.0817 0.0704 'International Tables Vol C Tables 4.2.6.8 and 6.1.1.4'
Cl Cl 0.1484 0.1585 'International Tables Vol C Tables 4.2.6.8 and 6.1.1.4'
Fe Fe 0.3463 0.8444 'International Tables Vol C Tables 4.2.6.8 and 6.1.1.4'

loop_
_geom_angle_atom_site_label_1
_geom_angle_atom_site_label_2
_geom_angle_atom_site_label_3
_geom_angle
N1 Fe1 N2 120.69(13)
N1 Fe1 Cl2 104.53(9)
N2 Fe1 Cl2 111.21(10)
N1 Fe1 Cl1 112.88(9)
N2 Fe1 Cl1 103.89(9)
Cl2 Fe1 Cl1 102.28(4)
Si2 N1 Si1 120.4(2)
Si2 N1 Fe1 117.9(2)
Si1 N1 Fe1 121.4(2)
Si3 N2 Si4 121.3(2)
Si3 N2 Fe1 119.3(2)
Si4 N2 Fe1 116.2(2)
N1 Si1 C1 112.6(2)
N1 Si1 C3 112.3(2)
C1 Si1 C3 108.3(3)
N1 Si1 C2 111.4(2)
C1 Si1 C2 107.3(2)
C3 Si1 C2 104.5(3)
N1 Si2 C5 111.9(2)
N1 Si2 C4 109.8(2)
C5 Si2 C4 109.0(2)
N1 Si2 C6 115.5(2)
C5 Si2 C6 102.9(3)
C4 Si2 C6 107.4(3)
N2 Si3 C9 111.1(2)
N2 Si3 C7 112.8(2)
C9 Si3 C7 110.1(2)
N2 Si3 C8 114.1(2)
C9 Si3 C8 105.5(2)
C7 Si3 C8 102.8(2)
N2 Si4 C12 111.95(13)
N2 Si4 C11 111.4(2)
C12 Si4 C11 105.8(2)
N2 Si4 C10 112.0(2)
C12 Si4 C10 105.1(2)
C11 Si4 C10 110.3(3)
C13 N3 C19 112.0(2)
C13 N3 C15 109.2(2)
C19 N3 C15 107.9(3)
C13 N3 C17 108.6(2)
C19 N3 C17 109.4(3)
C15 N3 C17 109.7(3)
C14 C13 N3 115.2(2)
C16 C15 N3 114.7(3)
C18 C17 N3 116.5(3)
C20 C19 N3 115.9(3)
C2S C1S C6S 125.8
C2S C1S C7S 115.7
C6S C1S C7S 118.5
C3S C2S C1S 119.4
C2S C3S C4S 117.2
C5S C4S C3S 120.5
C6S C5S C4S 125.7
C5S C6S C1S 110.9

loop_
_geom_bond_atom_site_label_1
_geom_bond_atom_site_label_2
_geom_bond_distance
Fe1 N1 1.923(3)
Fe1 N2 1.926(3)
Fe1 Cl2 2.2702(11)
Fe1 Cl1 2.2882(11)
N1 Si2 1.732(3)
N1 Si1 1.732(3)
N2 Si3 1.732(3)
N2 Si4 1.738(3)
Si1 C1 1.861(5)
Si1 C3 1.876(5)
Si1 C2 1.897(5)
Si2 C5 1.846(5)
Si2 C4 1.880(5)
Si2 C6 1.892(5)
Si3 C9 1.850(4)
Si3 C7 1.866(5)
Si3 C8 1.870(5)
Si4 C12 1.860(3)
Si4 C11 1.873(5)
Si4 C10 1.875(5)
N3 C13 1.51
N3 C19 1.515(4)
N3 C15 1.532(5)
N3 C17 1.541(4)
C13 C14 1.509(5)
C15 C16 1.493(6)
C17 C18 1.484(6)
C19 C20 1.503(6)
C7S C1S 1.45
C1S C2S 1.40
C1S C6S 1.43
C2S C3S 1.34
C3S C4S 1.41
C4S C5S 1.38
C5S C6S 1.34

loop_
_geom_torsion_atom_site_label_1
_geom_torsion_atom_site_label_2
_geom_torsion_atom_site_label_3
_geom_torsion_atom_site_label_4
_geom_torsion
N2 Fe1 N1 Si2 147.8(2)
Cl2 Fe1 N1 Si2 -86.2(2)
Cl1 Fe1 N1 Si2 24.2(2)
N2 Fe1 N1 Si1 -38.3(2)
Cl2 Fe1 N1 Si1 87.8(2)
Cl1 Fe1 N1 Si1 -161.86(14)
N1 Fe1 N2 Si3 135.2(2)
Cl2 Fe1 N2 Si3 12.3(2)
Cl1 Fe1 N2 Si3 -97.0(2)
N1 Fe1 N2 Si4 -64.5(2)
Cl2 Fe1 N2 Si4 172.55(13)
Cl1 Fe1 N2 Si4 63.2(2)
Si2 N1 Si1 C1 -60.5(3)
Fe1 N1 Si1 C1 125.7(3)
Si2 N1 Si1 C3 177.0(3)
Fe1 N1 Si1 C3 3.2(3)
Si2 N1 Si1 C2 60.1(3)
Fe1 N1 Si1 C2 -113.7(2)
Si1 N1 Si2 C5 -132.8(2)
Fe1 N1 Si2 C5 41.2(3)
Si1 N1 Si2 C4 106.1(3)
Fe1 N1 Si2 C4 -79.9(3)
Si1 N1 Si2 C6 -15.5(4)
Fe1 N1 Si2 C6 158.5(3)
Si4 N2 Si3 C9 -100.2(2)
Fe1 N2 Si3 C9 59.1(2)
Si4 N2 Si3 C7 135.7(2)
Fe1 N2 Si3 C7 -65.1(3)
Si4 N2 Si3 C8 18.9(3)
Fe1 N2 Si3 C8 178.1(2)
Si3 N2 Si4 C12 174.3(2)
Fe1 N2 Si4 C12 14.4(2)
Si3 N2 Si4 C11 56.0(3)
Fe1 N2 Si4 C11 -103.8(3)
Si3 N2 Si4 C10 -68.0(3)
Fe1 N2 Si4 C10 132.1(3)
C19 N3 C13 C14 -52.4(3)
C15 N3 C13 C14 67.1(3)
C17 N3 C13 C14 -173.3(3)
C13 N3 C15 C16 173.6(3)
C19 N3 C15 C16 -64.5(4)
C17 N3 C15 C16 54.6(4)
C13 N3 C17 C18 -67.7(4)
C19 N3 C17 C18 169.8(4)
C15 N3 C17 C18 51.6(5)
C13 N3 C19 C20 -57.2(4)
C15 N3 C19 C20 -177.4(4)
C17 N3 C19 C20 63.2(4)
C6S C1S C2S C3S -0.2
C7S C1S C2S C3S 177.0
C1S C2S C3S C4S -2.2
C2S C3S C4S C5S 6.5
C3S C4S C5S C6S -9.2
C4S C5S C6S C1S 6.3
C2S C1S C6S C5S -1.6
C7S C1S C6S C5S -178.7

loop_
_platon_squeeze_void_nr
_platon_squeeze_void_average_x
_platon_squeeze_void_average_y
_platon_squeeze_void_average_z
_platon_squeeze_void_volume
_platon_squeeze_void_count_electrons
1 0.000 -0.024 0.000 464.5 127.0
2 0.500 -0.049 0.500 464.5 127.0
